data_7002863
loop_
_publ_author_name
'Diebold, Carine'
'Mobian, Pierre'
'Huguenard, Clarisse'
'Allouche, Lionel'
'Henry, Marc'

_publ_section_title
;
 Synthesis and characterization of a monomeric octahedral C2-symmetric
 titanium complex bearing two 3,3&#x2032;-diphenyl-2,2&#x2032;-biphenol
 ligands
;
_journal_issue 46
_journal_name_full 'Dalton Transactions'
_journal_page_first 10178
_journal_page_last 10180
_journal_paper_doi 10.1039/b912694p
_journal_year 2009
_chemical_formula_moiety 'C54 H46 O6 Ti'
_chemical_formula_sum 'C54 H46 O6 Ti'
_chemical_formula_weight 838.81
_chemical_name_systematic
;
?
;
_space_group_IT_number 2
_symmetry_cell_setting triclinic
_symmetry_space_group_name_Hall '-P 1'
_symmetry_space_group_name_H-M 'P -1'
_atom_sites_solution_hydrogens geom
_atom_sites_solution_primary direct
_atom_sites_solution_secondary difmap
_audit_creation_method SHELXL-97
_cell_angle_alpha 86.959(2)
_cell_angle_beta 80.036(2)
_cell_angle_gamma 79.613(2)
_cell_formula_units_Z 2
_cell_length_a 9.9778(3)
_cell_length_b 10.8481(3)
_cell_length_c 20.9057(5)
_cell_measurement_reflns_used 4954
_cell_measurement_temperature 173(2)
_cell_measurement_theta_max 25.09
_cell_measurement_theta_min 2.13
_cell_volume 2191.62(11)
_computing_cell_refinement 'Bruker SMART'
_computing_data_collection 'Bruker SMART'
_computing_data_reduction 'Bruker SAINT'
_computing_molecular_graphics 'Bruker SHELXTL'
_computing_publication_material 'Bruker SHELXTL'
_computing_structure_refinement 'SHELXL-97 (Sheldrick, 1997)'
_computing_structure_solution 'SHELXS-97 (Sheldrick, 1990)'
_diffrn_ambient_temperature 173(2)
_diffrn_measured_fraction_theta_full 0.967
_diffrn_measured_fraction_theta_max 0.967
_diffrn_measurement_device_type 'CCD area detector'
_diffrn_measurement_method 'phi and omega scans'
_diffrn_radiation_monochromator graphite
_diffrn_radiation_source 'fine-focus sealed tube'
_diffrn_radiation_type MoK\a
_diffrn_radiation_wavelength 0.71073
_diffrn_reflns_av_R_equivalents 0.0480
_diffrn_reflns_av_sigmaI/netI 0.0681
_diffrn_reflns_limit_h_max 12
_diffrn_reflns_limit_h_min -12
_diffrn_reflns_limit_k_max 14
_diffrn_reflns_limit_k_min -14
_diffrn_reflns_limit_l_max 26
_diffrn_reflns_limit_l_min -27
_diffrn_reflns_number 29806
_diffrn_reflns_theta_full 27.55
_diffrn_reflns_theta_max 27.55
_diffrn_reflns_theta_min 2.17
_exptl_absorpt_coefficient_mu 0.247
_exptl_absorpt_correction_T_max 0.9853
_exptl_absorpt_correction_T_min 0.9757
_exptl_absorpt_correction_type multi-scan
_exptl_absorpt_process_details sadabs
_exptl_crystal_colour orange
_exptl_crystal_density_diffrn 1.271
_exptl_crystal_density_meas ?
_exptl_crystal_density_method 'not measured'
_exptl_crystal_description prism
_exptl_crystal_F_000 880
_exptl_crystal_size_max 0.10
_exptl_crystal_size_mid 0.06
_exptl_crystal_size_min 0.06
_refine_diff_density_max 1.059
_refine_diff_density_min -1.071
_refine_diff_density_rms 0.081
_refine_ls_extinction_coef 0.014(2)
_refine_ls_extinction_expression Fc^*^=kFc[1+0.001xFc^2^\l^3^/sin(2\q)]^-1/4^
_refine_ls_extinction_method SHELXL
_refine_ls_goodness_of_fit_ref 1.050
_refine_ls_hydrogen_treatment constr
_refine_ls_matrix_type full
_refine_ls_number_parameters 577
_refine_ls_number_reflns 9762
_refine_ls_number_restraints 0
_refine_ls_restrained_S_all 1.050
_refine_ls_R_factor_all 0.1241
_refine_ls_R_factor_gt 0.0756
_refine_ls_shift/su_max 0.017
_refine_ls_shift/su_mean 0.001
_refine_ls_structure_factor_coef Fsqd
_refine_ls_weighting_details 'calc w=1/[\s^2^(Fo^2^)+(0.1374P)^2^+0.7032P] where P=(Fo^2^+2Fc^2^)/3'
_refine_ls_weighting_scheme calc
_refine_ls_wR_factor_gt 0.2007
_refine_ls_wR_factor_ref 0.2475
_reflns_number_gt 5858
_reflns_number_total 9762
_reflns_threshold_expression >2sigma(I)
_cod_data_source_file b912694p.txt
_cod_data_source_block e1081a
_cod_depositor_comments
;
The following automatic conversions were performed:
'_symmetry_cell_setting' value 'Triclinic' changed to 'triclinic'
according to '/home/saulius/struct/CIF-dictionaries/cif_core.dic'
dictionary named 'cif_core.dic' version 2.4.1 from 2010-06-29.

Automatic conversion script
Id: cif_fix_enum 1527 2010-12-29 10:47:43Z saulius 

The following automatic conversions were performed:

'_exptl_crystal_density_meas' value 'none' was changed to '?' - the
value is perceived as not measured.

Automatic conversion script
Id: cif_fix_values 3008 2015-01-20 13:52:24Z robertas 
;
_cod_original_cell_volume 2191.62(10)
_cod_original_sg_symbol_H-M P-1
_cod_database_code 7002863

loop_
_symmetry_equiv_pos_as_xyz
'x, y, z'
'-x, -y, -z'

loop_
_atom_site_label
_atom_site_type_symbol
_atom_site_fract_x
_atom_site_fract_y
_atom_site_fract_z
_atom_site_U_iso_or_equiv
_atom_site_adp_type
_atom_site_occupancy
_atom_site_symmetry_multiplicity
_atom_site_calc_flag
_atom_site_refinement_flags
_atom_site_disorder_assembly
_atom_site_disorder_group
C1 C 0.7157(4) 0.9616(3) 0.04305(15) 0.0451(9) Uani 1 1 d G . .
C2 C 0.7972(5) 0.9932(4) 0.08510(18) 0.0394(18) Uani 0.506(6) 1 d PG A 1
H2 H 0.8220 0.9364 0.1190 0.047 Uiso 0.506(6) 1 calc PR A 1
C3 C 0.8425(6) 1.1078(5) 0.0775(3) 0.045(2) Uani 0.506(6) 1 d PG A 1
H3 H 0.8982 1.1293 0.1063 0.054 Uiso 0.506(6) 1 calc PR A 1
C4 C 0.8062(7) 1.1909(4) 0.0279(3) 0.048(4) Uani 0.506(6) 1 d PG A 1
H4 H 0.8372 1.2692 0.0228 0.058 Uiso 0.506(6) 1 calc PR A 1
C5 C 0.7247(7) 1.1593(4) -0.0141(3) 0.061(3) Uani 0.506(6) 1 d PG A 1
H5 H 0.6999 1.2161 -0.0480 0.073 Uiso 0.506(6) 1 calc PR A 1
C6 C 0.6794(5) 1.0447(4) -0.00656(19) 0.053(2) Uani 0.506(6) 1 d PG A 1
H6 H 0.6237 1.0231 -0.0353 0.064 Uiso 0.506(6) 1 calc PR A 1
Ti1 Ti 0.54344(7) 0.87001(6) 0.24255(3) 0.0318(2) Uani 1 1 d . . .
O1 O 0.5238(3) 0.7063(2) 0.24535(11) 0.0353(6) Uani 1 1 d . . .
O2 O 0.5485(3) 0.8780(2) 0.15119(11) 0.0380(6) Uani 1 1 d . A .
C2A C 0.8472(9) 0.9961(9) 0.0373(5) 0.055(2) Uani 0.494(6) 1 d P A 2
H2A H 0.9233 0.9299 0.0390 0.065 Uiso 0.494(6) 1 calc PR A 2
C3A C 0.8768(12) 1.1169(13) 0.0295(5) 0.063(3) Uani 0.494(6) 1 d P A 2
H3A H 0.9693 1.1316 0.0228 0.076 Uiso 0.494(6) 1 calc PR A 2
C4A C 0.7657(18) 1.2155(15) 0.0319(7) 0.055(3) Uani 0.494(6) 1 d P A 2
H4A H 0.7837 1.2989 0.0278 0.066 Uiso 0.494(6) 1 calc PR A 2
C5A C 0.6375(11) 1.1983(9) 0.0396(5) 0.060(3) Uani 0.494(6) 1 d P A 2
H5A H 0.5653 1.2686 0.0396 0.072 Uiso 0.494(6) 1 calc PR A 2
C6A C 0.6059(9) 1.0790(8) 0.0477(4) 0.049(2) Uani 0.494(6) 1 d P A 2
H6A H 0.5115 1.0700 0.0566 0.059 Uiso 0.494(6) 1 calc PR A 2
C7 C 0.6798(4) 0.8366(4) 0.04690(17) 0.0420(9) Uani 1 1 d . A .
C8 C 0.7295(5) 0.7564(4) -0.00451(19) 0.0546(11) Uani 1 1 d . . .
H8 H 0.7867 0.7835 -0.0418 0.066 Uiso 1 1 calc R A .
C9 C 0.6970(5) 0.6374(4) -0.0023(2) 0.0575(12) Uani 1 1 d . A .
H9 H 0.7350 0.5816 -0.0369 0.069 Uiso 1 1 calc R . .
C10 C 0.6090(4) 0.6009(4) 0.05059(18) 0.0475(10) Uani 1 1 d . . .
H10 H 0.5856 0.5197 0.0512 0.057 Uiso 1 1 calc R A .
C11 C 0.5527(4) 0.6781(3) 0.10332(17) 0.0377(8) Uani 1 1 d . A .
C12 C 0.5926(4) 0.7972(3) 0.10240(16) 0.0362(8) Uani 1 1 d . . .
C13 C 0.4454(4) 0.6350(3) 0.15403(17) 0.0366(8) Uani 1 1 d . . .
C14 C 0.4353(4) 0.6460(3) 0.22144(16) 0.0338(7) Uani 1 1 d . A .
C15 C 0.3366(4) 0.5969(3) 0.26554(18) 0.0372(8) Uani 1 1 d . . .
C16 C 0.2428(4) 0.5367(4) 0.24265(19) 0.0434(9) Uani 1 1 d . A .
H16 H 0.1745 0.5032 0.2724 0.052 Uiso 1 1 calc R . .
C17 C 0.2491(4) 0.5257(4) 0.17655(19) 0.0461(9) Uani 1 1 d . . .
H17 H 0.1852 0.4847 0.1609 0.055 Uiso 1 1 calc R A .
C18 C 0.3485(4) 0.5745(4) 0.13336(18) 0.0435(9) Uani 1 1 d . A .
H18 H 0.3512 0.5667 0.0881 0.052 Uiso 1 1 calc R . .
C19 C 0.3265(4) 0.6099(4) 0.33704(18) 0.0427(9) Uani 1 1 d . A .
C20 C 0.4431(5) 0.5853(4) 0.36719(18) 0.0463(9) Uani 1 1 d . . .
H20 H 0.5317 0.5629 0.3414 0.056 Uiso 1 1 calc R A .
C21 C 0.4325(5) 0.5928(4) 0.4334(2) 0.0575(12) Uani 1 1 d . A .
H21 H 0.5130 0.5741 0.4530 0.069 Uiso 1 1 calc R . .
C22 C 0.3040(6) 0.6278(5) 0.4714(2) 0.0655(14) Uani 1 1 d . . .
H22 H 0.2963 0.6337 0.5171 0.079 Uiso 1 1 calc R A .
C23 C 0.1864(5) 0.6543(5) 0.4423(2) 0.0630(13) Uani 1 1 d . A .
H23 H 0.0980 0.6783 0.4680 0.076 Uiso 1 1 calc R . .
C24 C 0.1986(5) 0.6457(4) 0.3758(2) 0.0532(11) Uani 1 1 d . . .
H24 H 0.1181 0.6647 0.3562 0.064 Uiso 1 1 calc R A .
O3 O 0.7267(2) 0.8359(2) 0.25426(10) 0.0315(5) Uani 1 1 d . . .
O4 O 0.4850(2) 0.9163(2) 0.33000(11) 0.0348(5) Uani 1 1 d . . .
C25 C 0.8657(4) 0.5862(3) 0.21604(17) 0.0353(8) Uani 1 1 d . . .
C26 C 0.9120(4) 0.6598(3) 0.16320(17) 0.0372(8) Uani 1 1 d . . .
H26 H 0.9177 0.7446 0.1696 0.045 Uiso 1 1 calc R . .
C27 C 0.9498(4) 0.6117(4) 0.10153(18) 0.0440(9) Uani 1 1 d . . .
H27 H 0.9820 0.6632 0.0661 0.053 Uiso 1 1 calc R . .
C28 C 0.9410(5) 0.4894(4) 0.09133(19) 0.0552(11) Uani 1 1 d . . .
H28 H 0.9669 0.4562 0.0490 0.066 Uiso 1 1 calc R . .
C29 C 0.8941(6) 0.4153(4) 0.1432(2) 0.0634(13) Uani 1 1 d . . .
H29 H 0.8878 0.3308 0.1365 0.076 Uiso 1 1 calc R . .
C30 C 0.8566(5) 0.4635(4) 0.2047(2) 0.0531(11) Uani 1 1 d . . .
H30 H 0.8238 0.4117 0.2399 0.064 Uiso 1 1 calc R . .
C31 C 0.8348(3) 0.6307(3) 0.28394(16) 0.0318(7) Uani 1 1 d . . .
C32 C 0.7690(3) 0.7526(3) 0.30100(16) 0.0312(7) Uani 1 1 d . . .
C33 C 0.7433(3) 0.7895(3) 0.36634(16) 0.0342(7) Uani 1 1 d . . .
C34 C 0.7853(4) 0.7030(4) 0.41356(17) 0.0385(8) Uani 1 1 d . . .
H34 H 0.7691 0.7273 0.4576 0.046 Uiso 1 1 calc R . .
C35 C 0.8503(4) 0.5822(4) 0.39773(17) 0.0413(9) Uani 1 1 d . . .
H35 H 0.8780 0.5240 0.4305 0.050 Uiso 1 1 calc R . .
C36 C 0.8744(4) 0.5474(3) 0.33341(17) 0.0372(8) Uani 1 1 d . . .
H36 H 0.9191 0.4644 0.3226 0.045 Uiso 1 1 calc R . .
C37 C 0.6712(4) 0.9158(3) 0.38823(16) 0.0338(7) Uani 1 1 d . . .
C38 C 0.5411(4) 0.9696(3) 0.37403(15) 0.0322(7) Uani 1 1 d . . .
C39 C 0.4644(4) 1.0788(3) 0.40542(16) 0.0367(8) Uani 1 1 d . . .
C40 C 0.5282(4) 1.1393(3) 0.44614(17) 0.0406(9) Uani 1 1 d . . .
H40 H 0.4801 1.2147 0.4664 0.049 Uiso 1 1 calc R . .
C41 C 0.6609(4) 1.0909(4) 0.45741(18) 0.0439(9) Uani 1 1 d . . .
H41 H 0.7044 1.1346 0.4838 0.053 Uiso 1 1 calc R . .
C42 C 0.7291(4) 0.9789(4) 0.43015(17) 0.0390(8) Uani 1 1 d . . .
H42 H 0.8176 0.9438 0.4401 0.047 Uiso 1 1 calc R . .
C43 C 0.3191(4) 1.1279(3) 0.39792(16) 0.0364(8) Uani 1 1 d . . .
C44 C 0.2247(4) 1.0478(4) 0.39921(17) 0.0436(9) Uani 1 1 d . . .
H44 H 0.2548 0.9598 0.4019 0.052 Uiso 1 1 calc R . .
C45 C 0.0868(5) 1.0949(5) 0.3965(2) 0.0557(11) Uani 1 1 d . . .
H45 H 0.0232 1.0392 0.3973 0.067 Uiso 1 1 calc R . .
C46 C 0.0417(5) 1.2243(5) 0.3928(2) 0.0587(12) Uani 1 1 d . . .
H46 H -0.0528 1.2570 0.3916 0.070 Uiso 1 1 calc R . .
C47 C 0.1349(5) 1.3038(4) 0.3908(2) 0.0546(11) Uani 1 1 d . . .
H47 H 0.1049 1.3918 0.3877 0.065 Uiso 1 1 calc R . .
C48 C 0.2719(4) 1.2565(4) 0.39320(18) 0.0462(10) Uani 1 1 d . . .
H48 H 0.3353 1.3127 0.3916 0.055 Uiso 1 1 calc R . .
O5 O 0.3217(3) 0.9295(3) 0.24868(12) 0.0422(6) Uani 1 1 d . . .
C49 C 0.2299(5) 0.9659(5) 0.2014(2) 0.0624(13) Uani 1 1 d . . .
H49 H 0.2788 0.9356 0.1578 0.075 Uiso 1 1 calc R . .
C50 C 0.1041(7) 0.9047(6) 0.2208(4) 0.113(3) Uani 1 1 d . . .
H50A H 0.1332 0.8154 0.2302 0.170 Uiso 1 1 calc R . .
H50B H 0.0505 0.9143 0.1852 0.170 Uiso 1 1 calc R . .
H50C H 0.0468 0.9447 0.2596 0.170 Uiso 1 1 calc R . .
C51 C 0.1916(6) 1.1067(6) 0.1983(3) 0.0907(19) Uani 1 1 d . . .
H51A H 0.1396 1.1368 0.2404 0.136 Uiso 1 1 calc R . .
H51B H 0.1345 1.1313 0.1645 0.136 Uiso 1 1 calc R . .
H51C H 0.2758 1.1434 0.1881 0.136 Uiso 1 1 calc R . .
O6 O 0.5609(3) 1.0631(2) 0.21501(12) 0.0412(6) Uani 1 1 d . . .
C53 C 0.7289(7) 1.1552(5) 0.2555(3) 0.0903(11) Uani 1 1 d . . .
H53A H 0.7472 1.0853 0.2863 0.135 Uiso 1 1 calc R . .
H53B H 0.7450 1.2323 0.2731 0.135 Uiso 1 1 calc R . .
H53C H 0.7908 1.1375 0.2140 0.135 Uiso 1 1 calc R . .
C54 C 0.5421(7) 1.2878(5) 0.2084(3) 0.0903(11) Uani 1 1 d . . .
H54A H 0.6038 1.2892 0.1665 0.135 Uiso 1 1 calc R . .
H54B H 0.5456 1.3608 0.2333 0.135 Uiso 1 1 calc R . .
H54C H 0.4473 1.2902 0.2009 0.135 Uiso 1 1 calc R . .
C52 C 0.5870(7) 1.1708(5) 0.2455(3) 0.0903(11) Uani 1 1 d . . .
H52 H 0.5278 1.1769 0.2894 0.108 Uiso 1 1 calc R . .

loop_
_atom_site_aniso_label
_atom_site_aniso_U_11
_atom_site_aniso_U_22
_atom_site_aniso_U_33
_atom_site_aniso_U_23
_atom_site_aniso_U_13
_atom_site_aniso_U_12
C1 0.043(2) 0.059(3) 0.0312(18) 0.0074(16) -0.0003(16) -0.0131(19)
C2 0.048(5) 0.039(4) 0.032(4) -0.005(3) -0.005(3) -0.010(3)
C3 0.056(5) 0.041(4) 0.039(4) -0.001(3) -0.008(4) -0.014(4)
C4 0.034(9) 0.043(7) 0.060(7) 0.005(5) 0.008(5) -0.005(7)
C5 0.076(7) 0.058(6) 0.052(5) 0.020(4) -0.013(5) -0.023(5)
C6 0.049(5) 0.062(5) 0.048(5) 0.015(4) -0.009(4) -0.011(4)
Ti1 0.0336(4) 0.0312(3) 0.0291(3) -0.0007(2) -0.0044(2) -0.0029(3)
O1 0.0384(14) 0.0395(13) 0.0297(11) -0.0020(10) -0.0074(10) -0.0091(11)
O2 0.0452(15) 0.0359(13) 0.0314(12) -0.0007(10) -0.0054(11) -0.0037(11)
C2A 0.041(5) 0.054(5) 0.060(6) -0.004(4) 0.004(4) 0.003(4)
C3A 0.042(6) 0.079(8) 0.066(7) 0.001(6) 0.011(5) -0.022(5)
C4A 0.044(8) 0.061(7) 0.053(7) -0.002(5) 0.003(5) -0.002(7)
C5A 0.060(6) 0.057(6) 0.066(6) 0.015(4) -0.025(5) -0.008(5)
C6A 0.048(5) 0.049(5) 0.050(5) 0.012(4) -0.015(4) -0.005(4)
C7 0.042(2) 0.053(2) 0.0295(17) 0.0032(15) -0.0043(15) -0.0076(18)
C8 0.062(3) 0.061(3) 0.035(2) -0.0010(18) 0.0045(19) -0.006(2)
C9 0.069(3) 0.061(3) 0.037(2) -0.0151(19) 0.005(2) -0.006(2)
C10 0.056(3) 0.050(2) 0.037(2) -0.0119(17) -0.0062(18) -0.0075(19)
C11 0.039(2) 0.040(2) 0.0336(18) -0.0039(14) -0.0080(15) -0.0042(16)
C12 0.038(2) 0.042(2) 0.0270(16) -0.0014(14) -0.0068(14) -0.0006(16)
C13 0.038(2) 0.0357(18) 0.0352(18) -0.0034(14) -0.0064(15) -0.0039(15)
C14 0.0345(19) 0.0295(17) 0.0373(18) -0.0007(13) -0.0077(15) -0.0037(14)
C15 0.034(2) 0.0332(18) 0.0424(19) -0.0033(14) -0.0020(15) -0.0050(15)
C16 0.037(2) 0.044(2) 0.050(2) -0.0031(17) -0.0043(17) -0.0099(17)
C17 0.045(2) 0.047(2) 0.051(2) -0.0054(18) -0.0164(18) -0.0100(18)
C18 0.047(2) 0.050(2) 0.0373(19) -0.0066(16) -0.0109(17) -0.0109(18)
C19 0.049(2) 0.040(2) 0.0382(19) -0.0021(15) 0.0019(17) -0.0148(17)
C20 0.050(2) 0.050(2) 0.040(2) 0.0070(17) -0.0051(18) -0.0153(19)
C21 0.070(3) 0.064(3) 0.045(2) 0.013(2) -0.015(2) -0.028(2)
C22 0.094(4) 0.064(3) 0.043(2) -0.010(2) 0.001(3) -0.035(3)
C23 0.068(3) 0.066(3) 0.053(3) -0.014(2) 0.016(2) -0.027(3)
C24 0.055(3) 0.054(3) 0.049(2) -0.0114(19) 0.007(2) -0.018(2)
O3 0.0304(13) 0.0310(12) 0.0299(11) 0.0019(9) -0.0034(9) 0.0008(10)
O4 0.0333(13) 0.0360(13) 0.0337(12) -0.0050(10) -0.0067(10) 0.0000(10)
C25 0.0317(19) 0.0332(18) 0.0400(18) 0.0007(14) -0.0050(15) -0.0042(14)
C26 0.036(2) 0.0329(18) 0.0394(18) -0.0017(14) -0.0021(15) -0.0015(15)
C27 0.043(2) 0.049(2) 0.0367(19) -0.0022(16) 0.0002(16) -0.0043(18)
C28 0.077(3) 0.053(2) 0.036(2) -0.0117(18) -0.003(2) -0.014(2)
C29 0.097(4) 0.042(2) 0.050(2) -0.0075(19) -0.002(2) -0.019(2)
C30 0.077(3) 0.039(2) 0.043(2) 0.0001(17) 0.001(2) -0.018(2)
C31 0.0266(17) 0.0291(17) 0.0366(17) 0.0033(13) -0.0031(14) 0.0002(13)
C32 0.0248(17) 0.0338(17) 0.0326(16) 0.0028(13) -0.0027(13) -0.0021(13)
C33 0.0247(17) 0.0420(19) 0.0347(17) -0.0003(14) -0.0029(14) -0.0050(14)
C34 0.0316(19) 0.049(2) 0.0316(17) 0.0025(15) -0.0033(14) -0.0010(16)
C35 0.036(2) 0.046(2) 0.0361(18) 0.0095(15) -0.0035(15) 0.0024(16)
C36 0.0306(19) 0.0315(18) 0.0437(19) 0.0033(14) -0.0019(15) 0.0043(14)
C37 0.0320(19) 0.0373(18) 0.0299(16) -0.0013(13) -0.0029(14) -0.0024(15)
C38 0.0357(19) 0.0341(18) 0.0253(15) -0.0012(13) -0.0030(13) -0.0033(14)
C39 0.042(2) 0.0370(19) 0.0283(16) -0.0020(14) -0.0004(15) -0.0041(16)
C40 0.048(2) 0.0341(18) 0.0373(19) -0.0068(15) -0.0025(16) -0.0036(17)
C41 0.051(2) 0.045(2) 0.0370(19) -0.0058(16) -0.0100(17) -0.0101(18)
C42 0.033(2) 0.047(2) 0.0365(18) -0.0005(15) -0.0066(15) -0.0064(16)
C43 0.038(2) 0.0391(19) 0.0267(16) -0.0029(13) 0.0011(14) 0.0030(16)
C44 0.041(2) 0.048(2) 0.0363(19) 0.0013(16) 0.0008(16) -0.0003(18)
C45 0.044(3) 0.067(3) 0.051(2) 0.002(2) 0.0005(19) -0.006(2)
C46 0.045(3) 0.068(3) 0.051(2) 0.002(2) -0.002(2) 0.014(2)
C47 0.057(3) 0.051(3) 0.045(2) -0.0001(18) -0.001(2) 0.011(2)
C48 0.050(2) 0.039(2) 0.041(2) -0.0031(16) 0.0003(17) 0.0080(18)
O5 0.0357(14) 0.0518(16) 0.0383(13) -0.0013(11) -0.0128(11) 0.0004(12)
C49 0.043(3) 0.089(4) 0.052(2) -0.016(2) -0.021(2) 0.013(2)
C50 0.078(4) 0.082(4) 0.203(8) 0.003(5) -0.082(5) -0.018(4)
C51 0.074(4) 0.095(4) 0.107(5) 0.042(4) -0.040(3) -0.013(3)
O6 0.0448(15) 0.0284(12) 0.0473(14) 0.0010(10) -0.0070(12) 0.0006(11)
C53 0.119(3) 0.0497(17) 0.105(3) 0.0153(17) -0.019(2) -0.028(2)
C54 0.119(3) 0.0497(17) 0.105(3) 0.0153(17) -0.019(2) -0.028(2)
C52 0.119(3) 0.0497(17) 0.105(3) 0.0153(17) -0.019(2) -0.028(2)

loop_
_atom_type_symbol
_atom_type_description
_atom_type_scat_dispersion_real
_atom_type_scat_dispersion_imag
_atom_type_scat_source
C C 0.0033 0.0016 'International Tables Vol C Tables 4.2.6.8 and 6.1.1.4'
O O 0.0106 0.0060 'International Tables Vol C Tables 4.2.6.8 and 6.1.1.4'
Ti Ti 0.2776 0.4457 'International Tables Vol C Tables 4.2.6.8 and 6.1.1.4'
H H 0.0000 0.0000 'International Tables Vol C Tables 4.2.6.8 and 6.1.1.4'

loop_
_geom_angle_atom_site_label_1
_geom_angle_atom_site_label_2
_geom_angle_atom_site_label_3
_geom_angle
_geom_angle_site_symmetry_1
_geom_angle_site_symmetry_3
_geom_angle_publ_flag
C2 C1 C6 120.0 . . ?
C2 C1 C2A 43.5(4) . . ?
C6 C1 C2A 92.3(4) . . ?
C2 C1 C7 119.9(3) . . ?
C6 C1 C7 119.8(3) . . ?
C2A C1 C7 129.0(5) . . ?
C2 C1 C6A 99.3(4) . . ?
C6 C1 C6A 51.7(4) . . ?
C2A C1 C6A 109.2(6) . . ?
C7 C1 C6A 121.7(4) . . ?
C1 C2 C3 120.0 . . ?
C1 C2 H2 120.0 . . ?
C3 C2 H2 120.0 . . ?
C4 C3 C2 120.0 . . ?
C4 C3 H3 120.0 . . ?
C2 C3 H3 120.0 . . ?
C3 C4 C5 120.0 . . ?
C3 C4 H4 120.0 . . ?
C5 C4 H4 120.0 . . ?
C4 C5 C6 120.0 . . ?
C4 C5 H5 120.0 . . ?
C6 C5 H5 120.0 . . ?
C5 C6 C1 120.0 . . ?
C5 C6 H6 120.0 . . ?
C1 C6 H6 120.0 . . ?
O1 Ti1 O3 94.65(11) . . ?
O1 Ti1 O4 102.45(11) . . ?
O3 Ti1 O4 91.24(10) . . ?
O1 Ti1 O2 90.82(10) . . ?
O3 Ti1 O2 105.57(11) . . ?
O4 Ti1 O2 157.75(11) . . ?
O1 Ti1 O6 166.19(10) . . ?
O3 Ti1 O6 90.79(10) . . ?
O4 Ti1 O6 90.09(10) . . ?
O2 Ti1 O6 75.48(10) . . ?
O1 Ti1 O5 90.81(11) . . ?
O3 Ti1 O5 167.73(10) . . ?
O4 Ti1 O5 76.84(10) . . ?
O2 Ti1 O5 85.29(10) . . ?
O6 Ti1 O5 86.40(10) . . ?
C14 O1 Ti1 132.3(2) . . ?
C12 O2 Ti1 135.6(2) . . ?
C3A C2A C1 126.7(8) . . ?
C3A C2A H2A 116.7 . . ?
C1 C2A H2A 116.7 . . ?
C2A C3A C4A 117.4(11) . . ?
C2A C3A H3A 121.3 . . ?
C4A C3A H3A 121.3 . . ?
C5A C4A C3A 122.8(13) . . ?
C5A C4A H4A 118.6 . . ?
C3A C4A H4A 118.6 . . ?
C4A C5A C6A 120.7(11) . . ?
C4A C5A H5A 119.7 . . ?
C6A C5A H5A 119.7 . . ?
C5A C6A C1 122.8(8) . . ?
C5A C6A H6A 118.6 . . ?
C1 C6A H6A 118.6 . . ?
C8 C7 C12 119.8(4) . . ?
C8 C7 C1 119.6(3) . . ?
C12 C7 C1 120.6(3) . . ?
C9 C8 C7 120.9(4) . . ?
C9 C8 H8 119.5 . . ?
C7 C8 H8 119.5 . . ?
C10 C9 C8 119.2(4) . . ?
C10 C9 H9 120.4 . . ?
C8 C9 H9 120.4 . . ?
C9 C10 C11 122.7(4) . . ?
C9 C10 H10 118.6 . . ?
C11 C10 H10 118.6 . . ?
C10 C11 C12 117.7(3) . . ?
C10 C11 C13 118.0(3) . . ?
C12 C11 C13 124.1(3) . . ?
O2 C12 C11 123.1(3) . . ?
O2 C12 C7 117.4(3) . . ?
C11 C12 C7 119.5(3) . . ?
C18 C13 C14 116.6(3) . . ?
C18 C13 C11 117.7(3) . . ?
C14 C13 C11 125.7(3) . . ?
O1 C14 C15 117.9(3) . . ?
O1 C14 C13 120.1(3) . . ?
C15 C14 C13 122.0(3) . . ?
C14 C15 C16 119.4(3) . . ?
C14 C15 C19 121.4(3) . . ?
C16 C15 C19 119.2(3) . . ?
C17 C16 C15 120.0(4) . . ?
C17 C16 H16 120.0 . . ?
C15 C16 H16 120.0 . . ?
C18 C17 C16 119.9(4) . . ?
C18 C17 H17 120.1 . . ?
C16 C17 H17 120.1 . . ?
C17 C18 C13 122.2(3) . . ?
C17 C18 H18 118.9 . . ?
C13 C18 H18 118.9 . . ?
C24 C19 C20 117.9(4) . . ?
C24 C19 C15 120.4(4) . . ?
C20 C19 C15 121.7(3) . . ?
C21 C20 C19 121.4(4) . . ?
C21 C20 H20 119.3 . . ?
C19 C20 H20 119.3 . . ?
C20 C21 C22 119.9(5) . . ?
C20 C21 H21 120.1 . . ?
C22 C21 H21 120.1 . . ?
C21 C22 C23 119.7(4) . . ?
C21 C22 H22 120.1 . . ?
C23 C22 H22 120.1 . . ?
C24 C23 C22 119.7(4) . . ?
C24 C23 H23 120.1 . . ?
C22 C23 H23 120.1 . . ?
C23 C24 C19 121.3(5) . . ?
C23 C24 H24 119.3 . . ?
C19 C24 H24 119.3 . . ?
C32 O3 Ti1 121.3(2) . . ?
C38 O4 Ti1 134.7(2) . . ?
C30 C25 C26 117.8(3) . . ?
C30 C25 C31 119.1(3) . . ?
C26 C25 C31 123.0(3) . . ?
C27 C26 C25 121.2(3) . . ?
C27 C26 H26 119.4 . . ?
C25 C26 H26 119.4 . . ?
C28 C27 C26 120.1(4) . . ?
C28 C27 H27 119.9 . . ?
C26 C27 H27 119.9 . . ?
C27 C28 C29 119.5(4) . . ?
C27 C28 H28 120.3 . . ?
C29 C28 H28 120.3 . . ?
C30 C29 C28 120.3(4) . . ?
C30 C29 H29 119.9 . . ?
C28 C29 H29 119.9 . . ?
C29 C30 C25 121.1(4) . . ?
C29 C30 H30 119.4 . . ?
C25 C30 H30 119.4 . . ?
C36 C31 C32 118.1(3) . . ?
C36 C31 C25 118.6(3) . . ?
C32 C31 C25 123.3(3) . . ?
O3 C32 C31 119.8(3) . . ?
O3 C32 C33 119.5(3) . . ?
C31 C32 C33 120.7(3) . . ?
C34 C33 C32 118.8(3) . . ?
C34 C33 C37 117.5(3) . . ?
C32 C33 C37 123.7(3) . . ?
C35 C34 C33 121.4(3) . . ?
C35 C34 H34 119.3 . . ?
C33 C34 H34 119.3 . . ?
C34 C35 C36 119.1(3) . . ?
C34 C35 H35 120.5 . . ?
C36 C35 H35 120.5 . . ?
C35 C36 C31 122.0(3) . . ?
C35 C36 H36 119.0 . . ?
C31 C36 H36 119.0 . . ?
C42 C37 C38 118.1(3) . . ?
C42 C37 C33 118.6(3) . . ?
C38 C37 C33 122.9(3) . . ?
O4 C38 C37 120.2(3) . . ?
O4 C38 C39 118.6(3) . . ?
C37 C38 C39 121.2(3) . . ?
C40 C39 C38 118.0(3) . . ?
C40 C39 C43 119.7(3) . . ?
C38 C39 C43 122.3(3) . . ?
C41 C40 C39 121.0(3) . . ?
C41 C40 H40 119.5 . . ?
C39 C40 H40 119.5 . . ?
C42 C41 C40 119.7(3) . . ?
C42 C41 H41 120.2 . . ?
C40 C41 H41 120.2 . . ?
C41 C42 C37 121.6(4) . . ?
C41 C42 H42 119.2 . . ?
C37 C42 H42 119.2 . . ?
C44 C43 C48 118.2(4) . . ?
C44 C43 C39 121.0(3) . . ?
C48 C43 C39 120.6(4) . . ?
C43 C44 C45 120.8(4) . . ?
C43 C44 H44 119.6 . . ?
C45 C44 H44 119.6 . . ?
C44 C45 C46 119.9(4) . . ?
C44 C45 H45 120.0 . . ?
C46 C45 H45 120.0 . . ?
C47 C46 C45 119.5(4) . . ?
C47 C46 H46 120.2 . . ?
C45 C46 H46 120.2 . . ?
C46 C47 C48 120.3(4) . . ?
C46 C47 H47 119.8 . . ?
C48 C47 H47 119.8 . . ?
C47 C48 C43 121.2(4) . . ?
C47 C48 H48 119.4 . . ?
C43 C48 H48 119.4 . . ?
C49 O5 Ti1 134.6(2) . . ?
O5 C49 C51 109.5(4) . . ?
O5 C49 C50 108.7(5) . . ?
C51 C49 C50 111.6(4) . . ?
O5 C49 H49 109.0 . . ?
C51 C49 H49 109.0 . . ?
C50 C49 H49 109.0 . . ?
C49 C50 H50A 109.5 . . ?
C49 C50 H50B 109.5 . . ?
H50A C50 H50B 109.5 . . ?
C49 C50 H50C 109.5 . . ?
H50A C50 H50C 109.5 . . ?
H50B C50 H50C 109.5 . . ?
C49 C51 H51A 109.5 . . ?
C49 C51 H51B 109.5 . . ?
H51A C51 H51B 109.5 . . ?
C49 C51 H51C 109.5 . . ?
H51A C51 H51C 109.5 . . ?
H51B C51 H51C 109.5 . . ?
C52 O6 Ti1 136.9(3) . . ?
C52 C53 H53A 109.5 . . ?
C52 C53 H53B 109.5 . . ?
H53A C53 H53B 109.5 . . ?
C52 C53 H53C 109.5 . . ?
H53A C53 H53C 109.5 . . ?
H53B C53 H53C 109.5 . . ?
C52 C54 H54A 109.5 . . ?
C52 C54 H54B 109.5 . . ?
H54A C54 H54B 109.5 . . ?
C52 C54 H54C 109.5 . . ?
H54A C54 H54C 109.5 . . ?
H54B C54 H54C 109.5 . . ?
O6 C52 C53 111.6(5) . . ?
O6 C52 C54 110.3(5) . . ?
C53 C52 C54 113.5(5) . . ?
O6 C52 H52 107.0 . . ?
C53 C52 H52 107.0 . . ?
C54 C52 H52 107.0 . . ?

loop_
_geom_bond_atom_site_label_1
_geom_bond_atom_site_label_2
_geom_bond_distance
_geom_bond_site_symmetry_2
_geom_bond_publ_flag
C1 C2 1.3900 . ?
C1 C6 1.3900 . ?
C1 C2A 1.412(10) . ?
C1 C7 1.458(5) . ?
C1 C6A 1.518(9) . ?
C2 C3 1.3900 . ?
C2 H2 0.9500 . ?
C3 C4 1.3900 . ?
C3 H3 0.9500 . ?
C4 C5 1.3900 . ?
C4 H4 0.9500 . ?
C5 C6 1.3900 . ?
C5 H5 0.9500 . ?
C6 H6 0.9500 . ?
Ti1 O1 1.818(2) . ?
Ti1 O3 1.855(2) . ?
Ti1 O4 1.886(2) . ?
Ti1 O2 1.900(2) . ?
Ti1 O6 2.172(2) . ?
Ti1 O5 2.174(3) . ?
O1 C14 1.361(4) . ?
O2 C12 1.343(4) . ?
C2A C3A 1.390(14) . ?
C2A H2A 0.9500 . ?
C3A C4A 1.391(17) . ?
C3A H3A 0.9500 . ?
C4A C5A 1.306(18) . ?
C4A H4A 0.9500 . ?
C5A C6A 1.382(12) . ?
C5A H5A 0.9500 . ?
C6A H6A 0.9500 . ?
C7 C8 1.384(5) . ?
C7 C12 1.421(5) . ?
C8 C9 1.383(6) . ?
C8 H8 0.9500 . ?
C9 C10 1.376(6) . ?
C9 H9 0.9500 . ?
C10 C11 1.395(5) . ?
C10 H10 0.9500 . ?
C11 C12 1.417(5) . ?
C11 C13 1.491(5) . ?
C13 C18 1.399(5) . ?
C13 C14 1.405(5) . ?
C14 C15 1.388(5) . ?
C15 C16 1.393(5) . ?
C15 C19 1.493(5) . ?
C16 C17 1.383(5) . ?
C16 H16 0.9500 . ?
C17 C18 1.381(6) . ?
C17 H17 0.9500 . ?
C18 H18 0.9500 . ?
C19 C24 1.390(6) . ?
C19 C20 1.395(6) . ?
C20 C21 1.375(6) . ?
C20 H20 0.9500 . ?
C21 C22 1.387(7) . ?
C21 H21 0.9500 . ?
C22 C23 1.392(7) . ?
C22 H22 0.9500 . ?
C23 C24 1.379(6) . ?
C23 H23 0.9500 . ?
C24 H24 0.9500 . ?
O3 C32 1.364(4) . ?
O4 C38 1.359(4) . ?
C25 C30 1.386(5) . ?
C25 C26 1.391(5) . ?
C25 C31 1.487(5) . ?
C26 C27 1.382(5) . ?
C26 H26 0.9500 . ?
C27 C28 1.376(6) . ?
C27 H27 0.9500 . ?
C28 C29 1.381(6) . ?
C28 H28 0.9500 . ?
C29 C30 1.378(6) . ?
C29 H29 0.9500 . ?
C30 H30 0.9500 . ?
C31 C36 1.398(5) . ?
C31 C32 1.402(5) . ?
C32 C33 1.411(5) . ?
C33 C34 1.391(5) . ?
C33 C37 1.484(5) . ?
C34 C35 1.382(5) . ?
C34 H34 0.9500 . ?
C35 C36 1.385(5) . ?
C35 H35 0.9500 . ?
C36 H36 0.9500 . ?
C37 C42 1.396(5) . ?
C37 C38 1.398(5) . ?
C38 C39 1.415(5) . ?
C39 C40 1.400(5) . ?
C39 C43 1.484(5) . ?
C40 C41 1.388(6) . ?
C40 H40 0.9500 . ?
C41 C42 1.381(5) . ?
C41 H41 0.9500 . ?
C42 H42 0.9500 . ?
C43 C44 1.387(5) . ?
C43 C48 1.394(5) . ?
C44 C45 1.388(6) . ?
C44 H44 0.9500 . ?
C45 C46 1.397(6) . ?
C45 H45 0.9500 . ?
C46 C47 1.372(7) . ?
C46 H46 0.9500 . ?
C47 C48 1.380(6) . ?
C47 H47 0.9500 . ?
C48 H48 0.9500 . ?
O5 C49 1.453(5) . ?
C49 C51 1.507(8) . ?
C49 C50 1.509(8) . ?
C49 H49 1.0000 . ?
C50 H50A 0.9800 . ?
C50 H50B 0.9800 . ?
C50 H50C 0.9800 . ?
C51 H51A 0.9800 . ?
C51 H51B 0.9800 . ?
C51 H51C 0.9800 . ?
O6 C52 1.444(6) . ?
C53 C52 1.446(9) . ?
C53 H53A 0.9800 . ?
C53 H53B 0.9800 . ?
C53 H53C 0.9800 . ?
C54 C52 1.491(7) . ?
C54 H54A 0.9800 . ?
C54 H54B 0.9800 . ?
C54 H54C 0.9800 . ?
C52 H52 1.0000 . ?
